data_4128199
loop_
_publ_author_name
'Sugahara, Tomohiro'
'Guo, Jing-Dong'
'Hashizume, Daisuke'
'Sasamori, Takahiro'
'Tokitoh, Norihiro'

_publ_section_title
;
 Reversible Isomerizations between 1,4-Digermabenzenes and
 1,4-Digerma-Dewar-benzenes: Air-Stable Activators for Small Molecules.
;
_journal_issue 6
_journal_name_full 'Journal of the American Chemical Society'
_journal_page_first 2263
_journal_page_last 2267
_journal_paper_doi 10.1021/jacs.9b00129
_journal_volume 141
_journal_year 2019
_chemical_formula_moiety 'C68 H118 Ge2 Si8'
_chemical_formula_sum 'C68 H118 Ge2 Si8'
_chemical_formula_weight 1305.52
_space_group_crystal_system triclinic
_space_group_IT_number 2
_space_group_name_Hall '-P 1'
_space_group_name_H-M_alt 'P -1'
_symmetry_space_group_name_Hall '-P 1'
_symmetry_space_group_name_H-M 'P -1'
_atom_sites_solution_hydrogens geom
_atom_sites_solution_primary direct
_atom_sites_solution_secondary difman
_audit_creation_method SHELXL-2014/7
_cell_angle_alpha 93.649(2)
_cell_angle_beta 90.967(2)
_cell_angle_gamma 95.407(2)
_cell_formula_units_Z 2
_cell_length_a 11.8587(4)
_cell_length_b 16.0807(5)
_cell_length_c 20.2574(8)
_cell_measurement_reflns_used 63040
_cell_measurement_temperature 103(2)
_cell_measurement_theta_max 26.674
_cell_measurement_theta_min 1.275
_cell_volume 3837.0(2)
_computing_cell_refinement CrysAlisPro
_computing_data_collection CrystalClear
_computing_data_reduction CrysAlisPro
_computing_molecular_graphics 'Yadokari-XG 2011 (Wakita Nemoto et al., 2011)'
_computing_publication_material 'Yadokari-XG 2011 (Wakita,Nemoto et al., 2011)'
_computing_structure_refinement 'SHELXL-2014/7 (Sheldrick, 2014)'
_computing_structure_solution SIR2004
_diffrn_ambient_temperature 103(2)
_diffrn_detector_area_resol_mean 28.5714
_diffrn_measured_fraction_theta_full 0.997
_diffrn_measured_fraction_theta_max 0.989
_diffrn_measurement_device_type 'Rigaku Saturn'
_diffrn_measurement_method \w
_diffrn_radiation_type MoK\a
_diffrn_radiation_wavelength 0.71069
_diffrn_reflns_av_R_equivalents 0.0482
_diffrn_reflns_av_unetI/netI 0.0287
_diffrn_reflns_Laue_measured_fraction_full 0.997
_diffrn_reflns_Laue_measured_fraction_max 0.989
_diffrn_reflns_limit_h_max 14
_diffrn_reflns_limit_h_min -14
_diffrn_reflns_limit_k_max 20
_diffrn_reflns_limit_k_min -19
_diffrn_reflns_limit_l_max 25
_diffrn_reflns_limit_l_min -25
_diffrn_reflns_number 63040
_diffrn_reflns_point_group_measured_fraction_full 0.997
_diffrn_reflns_point_group_measured_fraction_max 0.989
_diffrn_reflns_theta_full 25.240
_diffrn_reflns_theta_max 26.674
_diffrn_reflns_theta_min 1.275
_diffrn_source 'fine-focus sealed tube'
_exptl_absorpt_coefficient_mu 0.943
_exptl_absorpt_correction_T_max 0.937
_exptl_absorpt_correction_T_min 0.912
_exptl_absorpt_correction_type multi-scan
_exptl_absorpt_process_details
;
 MULABS - Empirical Correction for Absorption Anisotropy.
 Blessing, R. H., Acta Cryst., A51, 33-38 (1995).
;
_exptl_crystal_colour orange
_exptl_crystal_density_diffrn 1.130
_exptl_crystal_description block
_exptl_crystal_F_000 1404
_exptl_crystal_size_max 0.100
_exptl_crystal_size_mid 0.100
_exptl_crystal_size_min 0.070
_refine_diff_density_max 0.810
_refine_diff_density_min -0.862
_refine_diff_density_rms 0.102
_refine_ls_extinction_method none
_refine_ls_goodness_of_fit_ref 1.072
_refine_ls_hydrogen_treatment constr
_refine_ls_matrix_type full
_refine_ls_number_parameters 760
_refine_ls_number_reflns 16005
_refine_ls_number_restraints 0
_refine_ls_restrained_S_all 1.072
_refine_ls_R_factor_all 0.0482
_refine_ls_R_factor_gt 0.0345
_refine_ls_shift/su_max 0.002
_refine_ls_shift/su_mean 0.000
_refine_ls_structure_factor_coef Fsqd
_refine_ls_weighting_details 'w=1/[?^2^(Fo^2^)+(0.0385P)^2^+2.8587P] where P=(Fo^2^+2Fc^2^)/3'
_refine_ls_weighting_scheme calc
_refine_ls_wR_factor_gt 0.0848
_refine_ls_wR_factor_ref 0.0928
_reflns_Friedel_coverage 0.000
_reflns_number_gt 13824
_reflns_number_total 16005
_reflns_threshold_expression 'I > 2?(I)'
_cod_data_source_file ja9b00129_si_003.cif
_cod_data_source_block compound09
_cod_database_code 4128199
_shelx_shelxl_version_number 2014/7
_shelx_space_group_comment
;
The symmetry employed for this shelxl refinement is uniquely defined
by the following loop, which should always be used as a source of
symmetry information in preference to the above space-group names.
They are only intended as comments.
;
_shelx_estimated_absorpt_t_min 0.912
_shelx_estimated_absorpt_t_max 0.937

loop_
_space_group_symop_operation_xyz
'x, y, z'
'-x, -y, -z'

loop_
_atom_site_label
_atom_site_type_symbol
_atom_site_fract_x
_atom_site_fract_y
_atom_site_fract_z
_atom_site_U_iso_or_equiv
_atom_site_adp_type
_atom_site_occupancy
_atom_site_site_symmetry_order
_atom_site_calc_flag
_atom_site_refinement_flags_posn
_atom_site_refinement_flags_adp
_atom_site_refinement_flags_occupancy
_atom_site_disorder_assembly
_atom_site_disorder_group
Ge1 Ge 0.64344(2) 0.52301(2) 0.27653(2) 0.02388(6) Uani 1 1 d . . . . .
Ge2 Ge 0.69338(2) 0.72357(2) 0.23637(2) 0.02441(6) Uani 1 1 d . . . . .
C1 C 0.59845(17) 0.61286(12) 0.33040(10) 0.0268(4) Uani 1 1 d . . . . .
C2 C 0.62535(17) 0.69562(12) 0.31569(10) 0.0264(4) Uani 1 1 d . . . . .
C3 C 0.74191(16) 0.63491(12) 0.18231(10) 0.0239(4) Uani 1 1 d . . . . .
C4 C 0.70776(16) 0.55152(12) 0.19600(10) 0.0241(4) Uani 1 1 d . . . . .
C5 C 0.5360(2) 0.59289(14) 0.39304(11) 0.0342(5) Uani 1 1 d . . . . .
H5 H 0.5791 0.6201 0.4315 0.051 Uiso 1 1 calc R U . . .
H5A H 0.5277 0.5322 0.3968 0.051 Uiso 1 1 calc R U . . .
H5B H 0.4609 0.6135 0.3913 0.051 Uiso 1 1 calc R U . . .
C6 C 0.59657(18) 0.76803(13) 0.36193(11) 0.0294(4) Uani 1 1 d . . . . .
H6 H 0.6496 0.8176 0.3543 0.035 Uiso 1 1 calc R U . . .
H6A H 0.6088 0.7535 0.4081 0.035 Uiso 1 1 calc R U . . .
C7 C 0.47530(18) 0.79138(13) 0.35402(11) 0.0318(5) Uani 1 1 d . . . . .
H7 H 0.4218 0.7412 0.3589 0.038 Uiso 1 1 calc R U . . .
H7A H 0.4642 0.8102 0.3090 0.038 Uiso 1 1 calc R U . . .
C8 C 0.4484(2) 0.86072(14) 0.40494(11) 0.0357(5) Uani 1 1 d . . . . .
H8 H 0.4460 0.8390 0.4491 0.054 Uiso 1 1 calc R U . . .
H8A H 0.3747 0.8798 0.3939 0.054 Uiso 1 1 calc R U . . .
H8B H 0.5072 0.9078 0.4045 0.054 Uiso 1 1 calc R U . . .
C9 C 0.81773(17) 0.65362(12) 0.12561(10) 0.0260(4) Uani 1 1 d . . . . .
C10 C 0.80613(18) 0.72196(13) 0.08739(10) 0.0288(4) Uani 1 1 d . . . . .
H10 H 0.7484 0.7576 0.0975 0.035 Uiso 1 1 calc R U . . .
C11 C 0.87708(19) 0.73883(14) 0.03511(11) 0.0346(5) Uani 1 1 d . . . . .
H11 H 0.8677 0.7858 0.0101 0.041 Uiso 1 1 calc R U . . .
C12 C 0.9612(2) 0.68778(15) 0.01932(11) 0.0384(5) Uani 1 1 d . . . . .
H12 H 1.0080 0.6982 -0.0174 0.046 Uiso 1 1 calc R U . . .
C13 C 0.97663(19) 0.62110(14) 0.05767(12) 0.0361(5) Uani 1 1 d . . . . .
H13 H 1.0354 0.5864 0.0477 0.043 Uiso 1 1 calc R U . . .
C14 C 0.90691(17) 0.60485(13) 0.11042(11) 0.0299(4) Uani 1 1 d . . . . .
H14 H 0.9198 0.5598 0.1368 0.036 Uiso 1 1 calc R U . . .
C15 C 0.72648(17) 0.48103(12) 0.14752(10) 0.0255(4) Uani 1 1 d . . . . .
C16 C 0.68385(18) 0.48007(13) 0.08259(10) 0.0283(4) Uani 1 1 d . . . . .
H16 H 0.6407 0.5237 0.0702 0.034 Uiso 1 1 calc R U . . .
C17 C 0.70376(19) 0.41641(13) 0.03609(11) 0.0330(5) Uani 1 1 d . . . . .
H17 H 0.6742 0.4168 -0.0078 0.040 Uiso 1 1 calc R U . . .
C18 C 0.7664(2) 0.35228(14) 0.05321(11) 0.0351(5) Uani 1 1 d . . . . .
H18 H 0.7800 0.3088 0.0212 0.042 Uiso 1 1 calc R U . . .
C19 C 0.80922(19) 0.35192(13) 0.11716(11) 0.0333(5) Uani 1 1 d . . . . .
H19 H 0.8526 0.3082 0.1290 0.040 Uiso 1 1 calc R U . . .
C20 C 0.78901(18) 0.41547(12) 0.16432(11) 0.0286(4) Uani 1 1 d . . . . .
H20 H 0.8179 0.4143 0.2082 0.034 Uiso 1 1 calc R U . . .
C21 C 0.56516(17) 0.41530(12) 0.29603(9) 0.0235(4) Uani 1 1 d . . . . .
C22 C 0.61236(17) 0.36416(12) 0.34180(9) 0.0241(4) Uani 1 1 d . . . . .
C23 C 0.54164(17) 0.30050(12) 0.36803(10) 0.0269(4) Uani 1 1 d . . . . .
H23 H 0.5730 0.2664 0.3989 0.032 Uiso 1 1 calc R U . . .
C24 C 0.42679(17) 0.28501(12) 0.35070(10) 0.0265(4) Uani 1 1 d . . . . .
C25 C 0.38458(17) 0.33279(12) 0.30273(10) 0.0263(4) Uani 1 1 d . . . . .
H25 H 0.3072 0.3218 0.2892 0.032 Uiso 1 1 calc R U . . .
C26 C 0.45100(17) 0.39601(12) 0.27376(9) 0.0245(4) Uani 1 1 d . . . . .
C27 C 0.73828(17) 0.37076(12) 0.35918(10) 0.0270(4) Uani 1 1 d . . . . .
H27 H 0.7724 0.4183 0.3343 0.032 Uiso 1 1 calc R U . . .
C28 C 0.40025(17) 0.43725(12) 0.21651(10) 0.0259(4) Uani 1 1 d . . . . .
H28 H 0.4635 0.4772 0.2022 0.031 Uiso 1 1 calc R U . . .
Si1 Si 0.80501(5) 0.27411(4) 0.32298(3) 0.02928(13) Uani 1 1 d . . . . .
C29 C 0.71759(19) 0.22412(14) 0.25132(11) 0.0335(5) Uani 1 1 d . . . . .
H29 H 0.7560 0.1782 0.2305 0.050 Uiso 1 1 calc R U . . .
H29A H 0.7073 0.2658 0.2190 0.050 Uiso 1 1 calc R U . . .
H29B H 0.6434 0.2021 0.2667 0.050 Uiso 1 1 calc R U . . .
C30 C 0.8154(2) 0.18949(14) 0.38173(12) 0.0413(6) Uani 1 1 d . . . . .
H30 H 0.7395 0.1701 0.3961 0.062 Uiso 1 1 calc R U . . .
H30A H 0.8624 0.2115 0.4203 0.062 Uiso 1 1 calc R U . . .
H30B H 0.8499 0.1426 0.3595 0.062 Uiso 1 1 calc R U . . .
C31 C 0.95207(19) 0.30877(15) 0.29577(13) 0.0396(5) Uani 1 1 d . . . . .
H31 H 0.9970 0.2606 0.2926 0.059 Uiso 1 1 calc R U . . .
H31A H 0.9880 0.3515 0.3281 0.059 Uiso 1 1 calc R U . . .
H31B H 0.9477 0.3323 0.2524 0.059 Uiso 1 1 calc R U . . .
Si2 Si 0.78323(5) 0.39898(4) 0.44887(3) 0.03208(13) Uani 1 1 d . . . . .
C32 C 0.9403(2) 0.39620(16) 0.45865(13) 0.0424(6) Uani 1 1 d . . . . .
H32 H 0.9792 0.4351 0.4293 0.064 Uiso 1 1 calc R U . . .
H32A H 0.9602 0.3394 0.4472 0.064 Uiso 1 1 calc R U . . .
H32B H 0.9637 0.4127 0.5046 0.064 Uiso 1 1 calc R U . . .
C33 C 0.7508(2) 0.50697(16) 0.47484(13) 0.0471(6) Uani 1 1 d . . . . .
H33 H 0.7882 0.5245 0.5176 0.071 Uiso 1 1 calc R U . . .
H33A H 0.6687 0.5080 0.4789 0.071 Uiso 1 1 calc R U . . .
H33B H 0.7783 0.5453 0.4417 0.071 Uiso 1 1 calc R U . . .
C34 C 0.7119(2) 0.32693(16) 0.50798(11) 0.0416(5) Uani 1 1 d . . . . .
H34 H 0.7394 0.3440 0.5532 0.062 Uiso 1 1 calc R U . . .
H34A H 0.7294 0.2695 0.4965 0.062 Uiso 1 1 calc R U . . .
H34B H 0.6298 0.3296 0.5051 0.062 Uiso 1 1 calc R U . . .
Si3 Si 0.37311(5) 0.35766(4) 0.14289(3) 0.02728(12) Uani 1 1 d . . . . .
C35 C 0.35969(19) 0.41633(15) 0.06666(11) 0.0348(5) Uani 1 1 d . . . . .
H35 H 0.4314 0.4498 0.0595 0.052 Uiso 1 1 calc R U . . .
H35A H 0.2990 0.4534 0.0721 0.052 Uiso 1 1 calc R U . . .
H35B H 0.3417 0.3765 0.0284 0.052 Uiso 1 1 calc R U . . .
C36 C 0.2441(2) 0.28177(16) 0.14846(12) 0.0411(5) Uani 1 1 d . . . . .
H36 H 0.2374 0.2431 0.1089 0.062 Uiso 1 1 calc R U . . .
H36A H 0.1766 0.3125 0.1515 0.062 Uiso 1 1 calc R U . . .
H36B H 0.2508 0.2501 0.1879 0.062 Uiso 1 1 calc R U . . .
C37 C 0.49662(19) 0.29445(13) 0.13700(11) 0.0323(5) Uani 1 1 d . . . . .
H37 H 0.4998 0.2613 0.1758 0.048 Uiso 1 1 calc R U . . .
H37A H 0.5665 0.3319 0.1353 0.048 Uiso 1 1 calc R U . . .
H37B H 0.4886 0.2569 0.0968 0.048 Uiso 1 1 calc R U . . .
Si4 Si 0.28187(5) 0.50600(4) 0.23712(3) 0.03322(13) Uani 1 1 d . . . . .
C38 C 0.3357(2) 0.61366(16) 0.21555(15) 0.0496(6) Uani 1 1 d . . . . .
H38 H 0.2780 0.6522 0.2255 0.074 Uiso 1 1 calc R U . . .
H38A H 0.3523 0.6130 0.1683 0.074 Uiso 1 1 calc R U . . .
H38B H 0.4049 0.6323 0.2415 0.074 Uiso 1 1 calc R U . . .
C39 C 0.1462(2) 0.47678(19) 0.18914(13) 0.0477(6) Uani 1 1 d . . . . .
H39 H 0.0938 0.5195 0.1985 0.072 Uiso 1 1 calc R U . . .
H39A H 0.1120 0.4225 0.2021 0.072 Uiso 1 1 calc R U . . .
H39B H 0.1615 0.4730 0.1417 0.072 Uiso 1 1 calc R U . . .
C40 C 0.2457(2) 0.50396(18) 0.32662(12) 0.0471(6) Uani 1 1 d . . . . .
H40 H 0.3156 0.5089 0.3537 0.071 Uiso 1 1 calc R U . . .
H40A H 0.2010 0.4511 0.3341 0.071 Uiso 1 1 calc R U . . .
H40B H 0.2014 0.5508 0.3389 0.071 Uiso 1 1 calc R U . . .
C41 C 0.34765(19) 0.21733(14) 0.38092(11) 0.0338(5) Uani 1 1 d . . . . .
C42 C 0.2511(3) 0.2577(2) 0.41477(18) 0.0558(10) Uani 0.861(4) 1 d . . P A 1
H42 H 0.2116 0.2886 0.3828 0.084 Uiso 0.861(4) 1 calc R U P A 1
H42A H 0.1979 0.2142 0.4317 0.084 Uiso 0.861(4) 1 calc R U P A 1
H42B H 0.2816 0.2963 0.4515 0.084 Uiso 0.861(4) 1 calc R U P A 1
C43 C 0.2212(15) 0.2137(12) 0.3596(9) 0.046(5) Uani 0.139(4) 1 d . . P A 2
H43 H 0.1962 0.2701 0.3639 0.069 Uiso 0.139(4) 1 calc R U P A 2
H43A H 0.2117 0.1916 0.3134 0.069 Uiso 0.139(4) 1 calc R U P A 2
H43B H 0.1758 0.1771 0.3879 0.069 Uiso 0.139(4) 1 calc R U P A 2
C44 C 0.3000(3) 0.15366(19) 0.32462(15) 0.0476(8) Uani 0.861(4) 1 d . . P A 1
H44 H 0.3626 0.1279 0.3030 0.071 Uiso 0.861(4) 1 calc R U P A 1
H44A H 0.2486 0.1102 0.3430 0.071 Uiso 0.861(4) 1 calc R U P A 1
H44B H 0.2587 0.1825 0.2921 0.071 Uiso 0.861(4) 1 calc R U P A 1
C45 C 0.3890(19) 0.1355(11) 0.3755(12) 0.060(7) Uani 0.139(4) 1 d . . P A 2
H45 H 0.3351 0.0951 0.3955 0.090 Uiso 0.139(4) 1 calc R U P A 2
H45A H 0.3973 0.1181 0.3287 0.090 Uiso 0.139(4) 1 calc R U P A 2
H45B H 0.4627 0.1378 0.3985 0.090 Uiso 0.139(4) 1 calc R U P A 2
C46 C 0.4091(3) 0.16912(19) 0.43087(15) 0.0460(8) Uani 0.861(4) 1 d . . P A 1
H46 H 0.4714 0.1430 0.4092 0.069 Uiso 0.861(4) 1 calc R U P A 1
H46A H 0.4395 0.2078 0.4676 0.069 Uiso 0.861(4) 1 calc R U P A 1
H46B H 0.3558 0.1257 0.4478 0.069 Uiso 0.861(4) 1 calc R U P A 1
C47 C 0.3463(17) 0.2443(13) 0.4608(8) 0.047(5) Uani 0.139(4) 1 d . . P A 2
H47 H 0.3187 0.2998 0.4675 0.070 Uiso 0.139(4) 1 calc R U P A 2
H47A H 0.2962 0.2033 0.4828 0.070 Uiso 0.139(4) 1 calc R U P A 2
H47B H 0.4232 0.2460 0.4796 0.070 Uiso 0.139(4) 1 calc R U P A 2
C48 C 0.75738(17) 0.83734(12) 0.22432(10) 0.0244(4) Uani 1 1 d . . . . .
C49 C 0.86726(17) 0.86460(12) 0.25037(10) 0.0259(4) Uani 1 1 d . . . . .
C50 C 0.92726(17) 0.93259(13) 0.22325(10) 0.0282(4) Uani 1 1 d . . . . .
H50 H 1.0019 0.9501 0.2396 0.034 Uiso 1 1 calc R U . . .
C51 C 0.88196(18) 0.97599(13) 0.17307(10) 0.0288(4) Uani 1 1 d . . . . .
C52 C 0.76862(18) 0.95421(12) 0.15464(10) 0.0285(4) Uani 1 1 d . . . . .
H52 H 0.7340 0.9864 0.1237 0.034 Uiso 1 1 calc R U . . .
C53 C 0.70434(17) 0.88687(12) 0.18010(10) 0.0261(4) Uani 1 1 d . . . . .
C54 C 0.91915(17) 0.82283(13) 0.30718(10) 0.0274(4) Uani 1 1 d . . . . .
H54 H 0.8565 0.7814 0.3202 0.033 Uiso 1 1 calc R U . . .
C55 C 0.57747(17) 0.87400(12) 0.16400(10) 0.0283(4) Uani 1 1 d . . . . .
H55 H 0.5485 0.8268 0.1908 0.034 Uiso 1 1 calc R U . . .
Si5 Si 1.03714(5) 0.75488(4) 0.28217(3) 0.03318(13) Uani 1 1 d . . . . .
C56 C 1.0753(2) 0.76834(16) 0.19414(12) 0.0393(5) Uani 1 1 d . . . . .
H56 H 1.1207 0.7234 0.1786 0.059 Uiso 1 1 calc R U . . .
H56A H 1.1192 0.8226 0.1909 0.059 Uiso 1 1 calc R U . . .
H56B H 1.0060 0.7660 0.1668 0.059 Uiso 1 1 calc R U . . .
C57 C 0.9839(2) 0.64491(15) 0.29856(14) 0.0443(6) Uani 1 1 d . . . . .
H57 H 0.9144 0.6281 0.2723 0.066 Uiso 1 1 calc R U . . .
H57A H 0.9679 0.6418 0.3457 0.066 Uiso 1 1 calc R U . . .
H57B H 1.0416 0.6073 0.2863 0.066 Uiso 1 1 calc R U . . .
C58 C 1.1731(2) 0.77985(18) 0.33142(13) 0.0465(6) Uani 1 1 d . . . . .
H58 H 1.2284 0.7417 0.3161 0.070 Uiso 1 1 calc R U . . .
H58A H 1.1588 0.7731 0.3784 0.070 Uiso 1 1 calc R U . . .
H58B H 1.2031 0.8377 0.3255 0.070 Uiso 1 1 calc R U . . .
Si6 Si 0.94720(5) 0.89568(4) 0.38436(3) 0.03113(13) Uani 1 1 d . . . . .
C59 C 0.9750(2) 0.83047(18) 0.45548(12) 0.0476(6) Uani 1 1 d . . . . .
H59 H 1.0480 0.8072 0.4497 0.071 Uiso 1 1 calc R U . . .
H59A H 0.9146 0.7847 0.4568 0.071 Uiso 1 1 calc R U . . .
H59B H 0.9771 0.8655 0.4970 0.071 Uiso 1 1 calc R U . . .
C60 C 1.0675(2) 0.97860(18) 0.37727(13) 0.0506(7) Uani 1 1 d . . . . .
H60 H 1.0447 1.0205 0.3479 0.076 Uiso 1 1 calc R U . . .
H60A H 1.1331 0.9531 0.3591 0.076 Uiso 1 1 calc R U . . .
H60B H 1.0876 1.0057 0.4212 0.076 Uiso 1 1 calc R U . . .
C61 C 0.8201(2) 0.95084(15) 0.40554(12) 0.0410(5) Uani 1 1 d . . . . .
H61 H 0.8406 0.9953 0.4402 0.061 Uiso 1 1 calc R U . . .
H61A H 0.7608 0.9109 0.4215 0.061 Uiso 1 1 calc R U . . .
H61B H 0.7921 0.9754 0.3661 0.061 Uiso 1 1 calc R U . . .
Si7 Si 0.52903(5) 0.83897(4) 0.07532(3) 0.03280(13) Uani 1 1 d . . . . .
C62 C 0.3863(2) 0.87162(17) 0.05219(14) 0.0493(7) Uani 1 1 d . . . . .
H62 H 0.3681 0.8537 0.0058 0.074 Uiso 1 1 calc R U . . .
H62A H 0.3878 0.9327 0.0583 0.074 Uiso 1 1 calc R U . . .
H62B H 0.3287 0.8455 0.0805 0.074 Uiso 1 1 calc R U . . .
C63 C 0.5073(2) 0.72213(14) 0.06672(12) 0.0362(5) Uani 1 1 d . . . . .
H63 H 0.4911 0.7036 0.0202 0.054 Uiso 1 1 calc R U . . .
H63A H 0.4434 0.7026 0.0936 0.054 Uiso 1 1 calc R U . . .
H63B H 0.5760 0.6989 0.0818 0.054 Uiso 1 1 calc R U . . .
C64 C 0.6334(2) 0.88193(15) 0.01477(11) 0.0413(6) Uani 1 1 d . . . . .
H64 H 0.7095 0.8682 0.0270 0.062 Uiso 1 1 calc R U . . .
H64A H 0.6326 0.9429 0.0154 0.062 Uiso 1 1 calc R U . . .
H64B H 0.6128 0.8572 -0.0297 0.062 Uiso 1 1 calc R U . . .
Si8 Si 0.51030(5) 0.96877(4) 0.20150(3) 0.03147(13) Uani 1 1 d . . . . .
C65 C 0.5851(2) 1.00345(14) 0.28194(11) 0.0365(5) Uani 1 1 d . . . . .
H65 H 0.5452 1.0471 0.3048 0.055 Uiso 1 1 calc R U . . .
H65A H 0.6630 1.0258 0.2736 0.055 Uiso 1 1 calc R U . . .
H65B H 0.5863 0.9557 0.3096 0.055 Uiso 1 1 calc R U . . .
C66 C 0.5216(2) 1.05989(14) 0.14766(13) 0.0416(6) Uani 1 1 d . . . . .
H66 H 0.5015 1.0401 0.1018 0.062 Uiso 1 1 calc R U . . .
H66A H 0.5995 1.0865 0.1498 0.062 Uiso 1 1 calc R U . . .
H66B H 0.4699 1.1006 0.1632 0.062 Uiso 1 1 calc R U . . .
C67 C 0.3569(2) 0.93840(16) 0.21766(14) 0.0431(6) Uani 1 1 d . . . . .
H67 H 0.3488 0.8832 0.2359 0.065 Uiso 1 1 calc R U . . .
H67A H 0.3128 0.9364 0.1761 0.065 Uiso 1 1 calc R U . . .
H67B H 0.3290 0.9798 0.2494 0.065 Uiso 1 1 calc R U . . .
C68 C 0.9570(2) 1.04420(14) 0.14062(11) 0.0358(5) Uani 1 1 d . . . . .
C69 C 1.0125(2) 1.10780(16) 0.19388(14) 0.0503(7) Uani 1 1 d . . . . .
H69 H 1.0537 1.1543 0.1727 0.075 Uiso 1 1 calc R U . . .
H69A H 1.0655 1.0805 0.2210 0.075 Uiso 1 1 calc R U . . .
H69B H 0.9539 1.1293 0.2220 0.075 Uiso 1 1 calc R U . . .
C70 C 1.0486(2) 1.00216(18) 0.10165(15) 0.0526(7) Uani 1 1 d . . . . .
H70 H 1.0125 0.9627 0.0670 0.079 Uiso 1 1 calc R U . . .
H70A H 1.0931 0.9720 0.1317 0.079 Uiso 1 1 calc R U . . .
H70B H 1.0985 1.0450 0.0814 0.079 Uiso 1 1 calc R U . . .
C71 C 0.8899(2) 1.09174(16) 0.09253(13) 0.0458(6) Uani 1 1 d . . . . .
H71 H 0.9408 1.1354 0.0739 0.069 Uiso 1 1 calc R U . . .
H71A H 0.8293 1.1175 0.1162 0.069 Uiso 1 1 calc R U . . .
H71B H 0.8568 1.0527 0.0567 0.069 Uiso 1 1 calc R U . . .

loop_
_atom_site_aniso_label
_atom_site_aniso_U_11
_atom_site_aniso_U_22
_atom_site_aniso_U_33
_atom_site_aniso_U_23
_atom_site_aniso_U_13
_atom_site_aniso_U_12
Ge1 0.02846(11) 0.01936(10) 0.02348(11) 0.00289(8) -0.00134(8) -0.00013(8)
Ge2 0.02764(11) 0.01851(10) 0.02667(11) 0.00294(8) -0.00239(8) -0.00034(8)
C1 0.0282(10) 0.0257(10) 0.0262(10) 0.0018(8) -0.0024(8) 0.0022(8)
C2 0.0274(10) 0.0243(10) 0.0272(10) 0.0011(8) -0.0039(8) 0.0022(8)
C3 0.0244(9) 0.0227(9) 0.0239(10) 0.0035(7) -0.0057(7) -0.0009(7)
C4 0.0246(9) 0.0226(9) 0.0249(10) 0.0033(7) -0.0048(7) 0.0007(7)
C5 0.0433(12) 0.0284(11) 0.0318(11) 0.0043(9) 0.0036(9) 0.0054(9)
C6 0.0323(11) 0.0245(10) 0.0306(11) 0.0004(8) -0.0051(8) 0.0010(8)
C7 0.0346(11) 0.0281(11) 0.0328(11) 0.0021(9) -0.0050(9) 0.0039(9)
C8 0.0392(12) 0.0321(11) 0.0361(12) -0.0012(9) -0.0027(10) 0.0077(9)
C9 0.0282(10) 0.0235(9) 0.0249(10) 0.0008(8) -0.0036(8) -0.0039(8)
C10 0.0307(10) 0.0279(10) 0.0270(10) 0.0033(8) -0.0031(8) -0.0013(8)
C11 0.0385(12) 0.0351(12) 0.0295(11) 0.0080(9) -0.0026(9) -0.0031(9)
C12 0.0384(12) 0.0445(13) 0.0313(12) 0.0057(10) 0.0060(9) -0.0037(10)
C13 0.0325(11) 0.0363(12) 0.0389(12) 0.0012(10) 0.0045(9) 0.0009(9)
C14 0.0296(10) 0.0268(10) 0.0328(11) 0.0045(8) -0.0011(8) -0.0004(8)
C15 0.0276(10) 0.0204(9) 0.0274(10) 0.0028(8) -0.0005(8) -0.0034(7)
C16 0.0323(10) 0.0239(10) 0.0276(10) 0.0027(8) -0.0043(8) -0.0033(8)
C17 0.0404(12) 0.0300(11) 0.0264(11) 0.0000(8) -0.0017(9) -0.0065(9)
C18 0.0415(12) 0.0281(11) 0.0341(12) -0.0049(9) 0.0070(10) -0.0015(9)
C19 0.0368(12) 0.0247(10) 0.0388(12) 0.0024(9) 0.0036(9) 0.0036(9)
C20 0.0321(11) 0.0248(10) 0.0289(11) 0.0039(8) -0.0017(8) 0.0016(8)
C21 0.0285(10) 0.0195(9) 0.0220(9) 0.0016(7) -0.0011(8) -0.0002(7)
C22 0.0301(10) 0.0203(9) 0.0209(9) 0.0001(7) -0.0048(8) -0.0002(7)
C23 0.0340(11) 0.0234(10) 0.0230(10) 0.0043(8) -0.0062(8) -0.0002(8)
C24 0.0312(10) 0.0244(10) 0.0227(10) 0.0008(8) -0.0008(8) -0.0027(8)
C25 0.0255(10) 0.0279(10) 0.0246(10) 0.0017(8) -0.0032(8) -0.0015(8)
C26 0.0284(10) 0.0231(9) 0.0215(9) -0.0001(7) -0.0024(8) 0.0020(8)
C27 0.0290(10) 0.0233(10) 0.0281(10) 0.0040(8) -0.0073(8) -0.0013(8)
C28 0.0264(10) 0.0257(10) 0.0256(10) 0.0054(8) -0.0048(8) 0.0013(8)
Si1 0.0312(3) 0.0250(3) 0.0313(3) 0.0017(2) -0.0077(2) 0.0021(2)
C29 0.0384(12) 0.0289(11) 0.0323(11) 0.0014(9) -0.0055(9) 0.0011(9)
C30 0.0539(15) 0.0305(12) 0.0399(13) 0.0035(10) -0.0120(11) 0.0079(10)
C31 0.0326(12) 0.0406(13) 0.0449(14) -0.0028(10) -0.0047(10) 0.0041(10)
Si2 0.0363(3) 0.0294(3) 0.0295(3) -0.0013(2) -0.0104(2) 0.0015(2)
C32 0.0391(13) 0.0411(13) 0.0452(14) -0.0041(11) -0.0164(11) 0.0023(10)
C33 0.0561(16) 0.0388(13) 0.0454(15) -0.0088(11) -0.0152(12) 0.0098(12)
C34 0.0493(14) 0.0464(14) 0.0282(12) 0.0014(10) -0.0070(10) 0.0019(11)
Si3 0.0304(3) 0.0274(3) 0.0233(3) 0.0030(2) -0.0056(2) -0.0009(2)
C35 0.0371(12) 0.0405(12) 0.0272(11) 0.0060(9) -0.0055(9) 0.0039(10)
C36 0.0408(13) 0.0437(13) 0.0357(13) 0.0019(10) -0.0071(10) -0.0109(10)
C37 0.0397(12) 0.0275(10) 0.0297(11) 0.0013(8) -0.0044(9) 0.0043(9)
Si4 0.0329(3) 0.0370(3) 0.0309(3) 0.0021(2) -0.0046(2) 0.0102(3)
C38 0.0538(16) 0.0359(13) 0.0614(17) 0.0057(12) -0.0053(13) 0.0154(12)
C39 0.0319(12) 0.0684(18) 0.0436(14) -0.0027(12) -0.0063(10) 0.0155(12)
C40 0.0457(14) 0.0617(17) 0.0365(13) -0.0017(12) -0.0005(11) 0.0215(12)
C41 0.0341(11) 0.0338(11) 0.0323(11) 0.0091(9) 0.0000(9) -0.0073(9)
C42 0.0489(18) 0.061(2) 0.060(2) 0.0220(17) 0.0237(16) 0.0025(15)
C43 0.041(10) 0.049(11) 0.043(10) 0.017(8) -0.009(8) -0.025(8)
C44 0.0545(18) 0.0393(16) 0.0446(17) 0.0105(13) -0.0116(14) -0.0215(13)
C45 0.070(14) 0.023(9) 0.081(17) -0.001(9) 0.017(12) -0.020(9)
C46 0.0497(17) 0.0449(17) 0.0423(17) 0.0218(14) -0.0048(13) -0.0128(13)
C47 0.059(12) 0.057(12) 0.020(8) 0.003(7) -0.001(7) -0.010(9)
C48 0.0291(10) 0.0190(9) 0.0245(10) 0.0027(7) -0.0034(8) -0.0009(7)
C49 0.0283(10) 0.0245(10) 0.0246(10) 0.0014(8) -0.0045(8) 0.0014(8)
C50 0.0283(10) 0.0263(10) 0.0282(10) -0.0007(8) -0.0037(8) -0.0037(8)
C51 0.0348(11) 0.0237(10) 0.0270(10) 0.0019(8) -0.0003(8) -0.0016(8)
C52 0.0368(11) 0.0222(10) 0.0261(10) 0.0035(8) -0.0062(8) 0.0002(8)
C53 0.0302(10) 0.0216(9) 0.0255(10) 0.0005(8) -0.0075(8) -0.0003(8)
C54 0.0266(10) 0.0274(10) 0.0278(10) 0.0052(8) -0.0050(8) -0.0010(8)
C55 0.0304(10) 0.0232(10) 0.0304(11) 0.0034(8) -0.0090(8) -0.0010(8)
Si5 0.0278(3) 0.0380(3) 0.0337(3) 0.0015(3) -0.0071(2) 0.0049(2)
C56 0.0318(11) 0.0491(14) 0.0362(12) -0.0017(10) -0.0027(9) 0.0043(10)
C57 0.0457(14) 0.0373(13) 0.0515(15) 0.0030(11) -0.0087(11) 0.0134(11)
C58 0.0323(12) 0.0650(17) 0.0420(14) -0.0027(12) -0.0109(10) 0.0100(11)
Si6 0.0315(3) 0.0341(3) 0.0266(3) 0.0016(2) -0.0066(2) -0.0015(2)
C59 0.0567(16) 0.0587(16) 0.0298(12) 0.0076(11) -0.0037(11) 0.0154(13)
C60 0.0496(15) 0.0523(16) 0.0439(15) -0.0080(12) -0.0044(12) -0.0186(12)
C61 0.0437(13) 0.0378(13) 0.0400(13) -0.0072(10) -0.0095(10) 0.0048(10)
Si7 0.0369(3) 0.0282(3) 0.0321(3) 0.0020(2) -0.0143(2) -0.0011(2)
C62 0.0493(15) 0.0422(14) 0.0551(16) -0.0012(12) -0.0270(13) 0.0054(11)
C63 0.0407(12) 0.0300(11) 0.0355(12) -0.0017(9) -0.0100(10) -0.0043(9)
C64 0.0570(15) 0.0357(12) 0.0298(12) 0.0061(9) -0.0130(10) -0.0037(11)
Si8 0.0337(3) 0.0244(3) 0.0358(3) 0.0024(2) -0.0090(2) 0.0020(2)
C65 0.0434(13) 0.0301(11) 0.0353(12) 0.0008(9) -0.0069(10) 0.0032(9)
C66 0.0519(14) 0.0278(11) 0.0452(14) 0.0060(10) -0.0144(11) 0.0047(10)
C67 0.0368(12) 0.0365(13) 0.0559(16) 0.0011(11) -0.0051(11) 0.0047(10)
C68 0.0408(12) 0.0301(11) 0.0357(12) 0.0077(9) 0.0026(10) -0.0052(9)
C69 0.0563(16) 0.0372(13) 0.0533(16) 0.0070(12) -0.0008(13) -0.0198(12)
C70 0.0531(16) 0.0512(16) 0.0560(17) 0.0176(13) 0.0190(13) 0.0055(13)
C71 0.0546(15) 0.0351(13) 0.0486(15) 0.0193(11) 0.0038(12) -0.0036(11)

loop_
_atom_type_symbol
_atom_type_description
_atom_type_scat_dispersion_real
_atom_type_scat_dispersion_imag
_atom_type_scat_source
Ge Ge 0.1547 1.8001 'International Tables Vol C Tables 4.2.6.8 and 6.1.1.4'
Si Si 0.0817 0.0704 'International Tables Vol C Tables 4.2.6.8 and 6.1.1.4'
C C 0.0033 0.0016 'International Tables Vol C Tables 4.2.6.8 and 6.1.1.4'
H H 0.0000 0.0000 'International Tables Vol C Tables 4.2.6.8 and 6.1.1.4'

loop_
_geom_angle_atom_site_label_1
_geom_angle_atom_site_label_2
_geom_angle_atom_site_label_3
_geom_angle
C4 Ge1 C1 115.47(9)
C4 Ge1 C21 126.95(8)
C1 Ge1 C21 112.99(8)
C2 Ge2 C3 116.72(8)
C2 Ge2 C48 120.97(9)
C3 Ge2 C48 119.09(8)
C2 C1 C5 120.26(18)
C2 C1 Ge1 121.81(15)
C5 C1 Ge1 117.86(14)
C1 C2 C6 121.62(19)
C1 C2 Ge2 121.93(15)
C6 C2 Ge2 116.40(14)
C4 C3 C9 120.62(18)
C4 C3 Ge2 119.72(15)
C9 C3 Ge2 119.66(14)
C3 C4 C15 120.72(18)
C3 C4 Ge1 122.55(15)
C15 C4 Ge1 116.67(13)
C1 C5 H5 109.5
C1 C5 H5A 109.5
H5 C5 H5A 109.5
C1 C5 H5B 109.5
H5 C5 H5B 109.5
H5A C5 H5B 109.5
C2 C6 C7 114.46(17)
C2 C6 H6 108.6
C7 C6 H6 108.6
C2 C6 H6A 108.6
C7 C6 H6A 108.6
H6 C6 H6A 107.6
C6 C7 C8 112.26(18)
C6 C7 H7 109.2
C8 C7 H7 109.2
C6 C7 H7A 109.2
C8 C7 H7A 109.2
H7 C7 H7A 107.9
C7 C8 H8 109.5
C7 C8 H8A 109.5
H8 C8 H8A 109.5
C7 C8 H8B 109.5
H8 C8 H8B 109.5
H8A C8 H8B 109.5
C10 C9 C14 117.06(19)
C10 C9 C3 121.99(19)
C14 C9 C3 120.90(18)
C11 C10 C9 121.5(2)
C11 C10 H10 119.3
C9 C10 H10 119.3
C12 C11 C10 120.3(2)
C12 C11 H11 119.8
C10 C11 H11 119.8
C11 C12 C13 119.3(2)
C11 C12 H12 120.4
C13 C12 H12 120.4
C14 C13 C12 120.4(2)
C14 C13 H13 119.8
C12 C13 H13 119.8
C13 C14 C9 121.3(2)
C13 C14 H14 119.3
C9 C14 H14 119.3
C16 C15 C20 118.12(19)
C16 C15 C4 120.10(18)
C20 C15 C4 121.76(18)
C17 C16 C15 120.9(2)
C17 C16 H16 119.5
C15 C16 H16 119.5
C18 C17 C16 120.4(2)
C18 C17 H17 119.8
C16 C17 H17 119.8
C19 C18 C17 119.7(2)
C19 C18 H18 120.2
C17 C18 H18 120.2
C18 C19 C20 120.3(2)
C18 C19 H19 119.8
C20 C19 H19 119.8
C19 C20 C15 120.6(2)
C19 C20 H20 119.7
C15 C20 H20 119.7
C26 C21 C22 119.40(17)
C26 C21 Ge1 118.62(14)
C22 C21 Ge1 120.91(14)
C23 C22 C21 118.60(18)
C23 C22 C27 118.37(17)
C21 C22 C27 122.83(17)
C24 C23 C22 122.61(18)
C24 C23 H23 118.7
C22 C23 H23 118.7
C25 C24 C23 117.43(18)
C25 C24 C41 119.54(18)
C23 C24 C41 123.01(18)
C24 C25 C26 122.73(18)
C24 C25 H25 118.6
C26 C25 H25 118.6
C25 C26 C21 118.86(17)
C25 C26 C28 118.24(17)
C21 C26 C28 122.77(17)
C22 C27 Si2 117.72(15)
C22 C27 Si1 110.51(13)
Si2 C27 Si1 112.38(10)
C22 C27 H27 105.0
Si2 C27 H27 105.0
Si1 C27 H27 105.0
C26 C28 Si4 116.46(14)
C26 C28 Si3 109.61(13)
Si4 C28 Si3 116.47(10)
C26 C28 H28 104.2
Si4 C28 H28 104.2
Si3 C28 H28 104.2
C29 Si1 C30 105.38(10)
C29 Si1 C31 110.22(11)
C30 Si1 C31 108.25(12)
C29 Si1 C27 110.06(9)
C30 Si1 C27 114.62(10)
C31 Si1 C27 108.26(10)
Si1 C29 H29 109.5
Si1 C29 H29A 109.5
H29 C29 H29A 109.5
Si1 C29 H29B 109.5
H29 C29 H29B 109.5
H29A C29 H29B 109.5
Si1 C30 H30 109.5
Si1 C30 H30A 109.5
H30 C30 H30A 109.5
Si1 C30 H30B 109.5
H30 C30 H30B 109.5
H30A C30 H30B 109.5
Si1 C31 H31 109.5
Si1 C31 H31A 109.5
H31 C31 H31A 109.5
Si1 C31 H31B 109.5
H31 C31 H31B 109.5
H31A C31 H31B 109.5
C33 Si2 C32 107.23(12)
C33 Si2 C34 107.33(13)
C32 Si2 C34 108.27(12)
C33 Si2 C27 110.89(10)
C32 Si2 C27 109.62(11)
C34 Si2 C27 113.28(10)
Si2 C32 H32 109.5
Si2 C32 H32A 109.5
H32 C32 H32A 109.5
Si2 C32 H32B 109.5
H32 C32 H32B 109.5
H32A C32 H32B 109.5
Si2 C33 H33 109.5
Si2 C33 H33A 109.5
H33 C33 H33A 109.5
Si2 C33 H33B 109.5
H33 C33 H33B 109.5
H33A C33 H33B 109.5
Si2 C34 H34 109.5
Si2 C34 H34A 109.5
H34 C34 H34A 109.5
Si2 C34 H34B 109.5
H34 C34 H34B 109.5
H34A C34 H34B 109.5
C37 Si3 C35 110.29(10)
C37 Si3 C36 106.66(11)
C35 Si3 C36 108.79(11)
C37 Si3 C28 107.79(9)
C35 Si3 C28 108.09(10)
C36 Si3 C28 115.19(10)
Si3 C35 H35 109.5
Si3 C35 H35A 109.5
H35 C35 H35A 109.5
Si3 C35 H35B 109.5
H35 C35 H35B 109.5
H35A C35 H35B 109.5
Si3 C36 H36 109.5
Si3 C36 H36A 109.5
H36 C36 H36A 109.5
Si3 C36 H36B 109.5
H36 C36 H36B 109.5
H36A C36 H36B 109.5
Si3 C37 H37 109.5
Si3 C37 H37A 109.5
H37 C37 H37A 109.5
Si3 C37 H37B 109.5
H37 C37 H37B 109.5
H37A C37 H37B 109.5
C38 Si4 C39 107.16(13)
C38 Si4 C40 111.36(13)
C39 Si4 C40 106.33(12)
C38 Si4 C28 105.81(11)
C39 Si4 C28 115.07(11)
C40 Si4 C28 111.12(10)
Si4 C38 H38 109.5
Si4 C38 H38A 109.5
H38 C38 H38A 109.5
Si4 C38 H38B 109.5
H38 C38 H38B 109.5
H38A C38 H38B 109.5
Si4 C39 H39 109.5
Si4 C39 H39A 109.5
H39 C39 H39A 109.5
Si4 C39 H39B 109.5
H39 C39 H39B 109.5
H39A C39 H39B 109.5
Si4 C40 H40 109.5
Si4 C40 H40A 109.5
H40 C40 H40A 109.5
Si4 C40 H40B 109.5
H40 C40 H40B 109.5
H40A C40 H40B 109.5
C42 C41 C46 109.3(2)
C45 C41 C24 113.2(8)
C42 C41 C24 109.3(2)
C46 C41 C24 112.42(19)
C42 C41 C44 109.9(2)
C46 C41 C44 107.5(2)
C24 C41 C44 108.36(19)
C45 C41 C43 111.8(12)
C24 C41 C43 115.7(6)
C45 C41 C47 105.9(13)
C24 C41 C47 105.8(7)
C43 C41 C47 103.2(11)
C41 C42 H42 109.5
C41 C42 H42A 109.5
H42 C42 H42A 109.5
C41 C42 H42B 109.5
H42 C42 H42B 109.5
H42A C42 H42B 109.5
C41 C43 H43 109.5
C41 C43 H43A 109.5
H43 C43 H43A 109.5
C41 C43 H43B 109.5
H43 C43 H43B 109.5
H43A C43 H43B 109.5
C41 C44 H44 109.5
C41 C44 H44A 109.5
H44 C44 H44A 109.5
C41 C44 H44B 109.5
H44 C44 H44B 109.5
H44A C44 H44B 109.5
C41 C45 H45 109.5
C41 C45 H45A 109.5
H45 C45 H45A 109.5
C41 C45 H45B 109.5
H45 C45 H45B 109.5
H45A C45 H45B 109.5
C41 C46 H46 109.5
C41 C46 H46A 109.5
H46 C46 H46A 109.5
C41 C46 H46B 109.5
H46 C46 H46B 109.5
H46A C46 H46B 109.5
C41 C47 H47 109.5
C41 C47 H47A 109.5
H47 C47 H47A 109.5
C41 C47 H47B 109.5
H47 C47 H47B 109.5
H47A C47 H47B 109.5
C53 C48 C49 119.66(17)
C53 C48 Ge2 120.01(14)
C49 C48 Ge2 119.33(14)
C50 C49 C48 118.31(18)
C50 C49 C54 119.97(18)
C48 C49 C54 121.71(17)
C49 C50 C51 122.60(19)
C49 C50 H50 118.7
C51 C50 H50 118.7
C52 C51 C50 117.35(19)
C52 C51 C68 122.95(19)
C50 C51 C68 119.71(19)
C51 C52 C53 122.33(19)
C51 C52 H52 118.8
C53 C52 H52 118.8
C52 C53 C48 118.65(18)
C52 C53 C55 118.84(18)
C48 C53 C55 122.29(18)
C49 C54 Si6 113.05(14)
C49 C54 Si5 114.44(14)
Si6 C54 Si5 116.44(10)
C49 C54 H54 103.6
Si6 C54 H54 103.6
Si5 C54 H54 103.6
C53 C55 Si8 107.85(13)
C53 C55 Si7 118.51(15)
Si8 C55 Si7 115.02(10)
C53 C55 H55 104.7
Si8 C55 H55 104.7
Si7 C55 H55 104.7
C56 Si5 C57 113.58(12)
C56 Si5 C58 105.53(12)
C57 Si5 C58 106.49(12)
C56 Si5 C54 110.46(10)
C57 Si5 C54 106.26(10)
C58 Si5 C54 114.66(11)
Si5 C56 H56 109.5
Si5 C56 H56A 109.5
H56 C56 H56A 109.5
Si5 C56 H56B 109.5
H56 C56 H56B 109.5
H56A C56 H56B 109.5
Si5 C57 H57 109.5
Si5 C57 H57A 109.5
H57 C57 H57A 109.5
Si5 C57 H57B 109.5
H57 C57 H57B 109.5
H57A C57 H57B 109.5
Si5 C58 H58 109.5
Si5 C58 H58A 109.5
H58 C58 H58A 109.5
Si5 C58 H58B 109.5
H58 C58 H58B 109.5
H58A C58 H58B 109.5
C61 Si6 C60 106.67(13)
C61 Si6 C59 106.70(12)
C60 Si6 C59 109.97(13)
C61 Si6 C54 110.96(10)
C60 Si6 C54 114.15(11)
C59 Si6 C54 108.15(11)
Si6 C59 H59 109.5
Si6 C59 H59A 109.5
H59 C59 H59A 109.5
Si6 C59 H59B 109.5
H59 C59 H59B 109.5
H59A C59 H59B 109.5
Si6 C60 H60 109.5
Si6 C60 H60A 109.5
H60 C60 H60A 109.5
Si6 C60 H60B 109.5
H60 C60 H60B 109.5
H60A C60 H60B 109.5
Si6 C61 H61 109.5
Si6 C61 H61A 109.5
H61 C61 H61A 109.5
Si6 C61 H61B 109.5
H61 C61 H61B 109.5
H61A C61 H61B 109.5
C63 Si7 C64 111.92(11)
C63 Si7 C62 103.39(11)
C64 Si7 C62 107.73(12)
C63 Si7 C55 109.18(10)
C64 Si7 C55 110.73(10)
C62 Si7 C55 113.72(11)
Si7 C62 H62 109.5
Si7 C62 H62A 109.5
H62 C62 H62A 109.5
Si7 C62 H62B 109.5
H62 C62 H62B 109.5
H62A C62 H62B 109.5
Si7 C63 H63 109.5
Si7 C63 H63A 109.5
H63 C63 H63A 109.5
Si7 C63 H63B 109.5
H63 C63 H63B 109.5
H63A C63 H63B 109.5
Si7 C64 H64 109.5
Si7 C64 H64A 109.5
H64 C64 H64A 109.5
Si7 C64 H64B 109.5
H64 C64 H64B 109.5
H64A C64 H64B 109.5
C65 Si8 C66 107.76(11)
C65 Si8 C67 108.81(12)
C66 Si8 C67 109.18(12)
C65 Si8 C55 108.33(10)
C66 Si8 C55 113.13(11)
C67 Si8 C55 109.53(10)
Si8 C65 H65 109.5
Si8 C65 H65A 109.5
H65 C65 H65A 109.5
Si8 C65 H65B 109.5
H65 C65 H65B 109.5
H65A C65 H65B 109.5
Si8 C66 H66 109.5
Si8 C66 H66A 109.5
H66 C66 H66A 109.5
Si8 C66 H66B 109.5
H66 C66 H66B 109.5
H66A C66 H66B 109.5
Si8 C67 H67 109.5
Si8 C67 H67A 109.5
H67 C67 H67A 109.5
Si8 C67 H67B 109.5
H67 C67 H67B 109.5
H67A C67 H67B 109.5
C71 C68 C69 108.0(2)
C71 C68 C51 112.38(19)
C69 C68 C51 109.96(19)
C71 C68 C70 108.2(2)
C69 C68 C70 110.0(2)
C51 C68 C70 108.27(19)
C68 C69 H69 109.5
C68 C69 H69A 109.5
H69 C69 H69A 109.5
C68 C69 H69B 109.5
H69 C69 H69B 109.5
H69A C69 H69B 109.5
C68 C70 H70 109.5
C68 C70 H70A 109.5
H70 C70 H70A 109.5
C68 C70 H70B 109.5
H70 C70 H70B 109.5
H70A C70 H70B 109.5
C68 C71 H71 109.5
C68 C71 H71A 109.5
H71 C71 H71A 109.5
C68 C71 H71B 109.5
H71 C71 H71B 109.5
H71A C71 H71B 109.5

loop_
_geom_bond_atom_site_label_1
_geom_bond_atom_site_label_2
_geom_bond_distance
Ge1 C4 1.877(2)
Ge1 C1 1.878(2)
Ge1 C21 1.9531(19)
Ge2 C2 1.871(2)
Ge2 C3 1.882(2)
Ge2 C48 1.9452(19)
C1 C2 1.391(3)
C1 C5 1.517(3)
C2 C6 1.515(3)
C3 C4 1.410(3)
C3 C9 1.499(3)
C4 C15 1.487(3)
C5 H5 0.9800
C5 H5A 0.9800
C5 H5B 0.9800
C6 C7 1.529(3)
C6 H6 0.9900
C6 H6A 0.9900
C7 C8 1.530(3)
C7 H7 0.9900
C7 H7A 0.9900
C8 H8 0.9800
C8 H8A 0.9800
C8 H8B 0.9800
C9 C10 1.400(3)
C9 C14 1.402(3)
C10 C11 1.388(3)
C10 H10 0.9500
C11 C12 1.379(3)
C11 H11 0.9500
C12 C13 1.387(3)
C12 H12 0.9500
C13 C14 1.385(3)
C13 H13 0.9500
C14 H14 0.9500
C15 C16 1.400(3)
C15 C20 1.401(3)
C16 C17 1.386(3)
C16 H16 0.9500
C17 C18 1.384(3)
C17 H17 0.9500
C18 C19 1.384(3)
C18 H18 0.9500
C19 C20 1.394(3)
C19 H19 0.9500
C20 H20 0.9500
C21 C26 1.420(3)
C21 C22 1.420(3)
C22 C23 1.399(3)
C22 C27 1.521(3)
C23 C24 1.396(3)
C23 H23 0.9500
C24 C25 1.392(3)
C24 C41 1.534(3)
C25 C26 1.392(3)
C25 H25 0.9500
C26 C28 1.515(3)
C27 Si2 1.899(2)
C27 Si1 1.920(2)
C27 H27 1.0000
C28 Si4 1.903(2)
C28 Si3 1.905(2)
C28 H28 1.0000
Si1 C29 1.863(2)
Si1 C30 1.875(2)
Si1 C31 1.883(2)
C29 H29 0.9800
C29 H29A 0.9800
C29 H29B 0.9800
C30 H30 0.9800
C30 H30A 0.9800
C30 H30B 0.9800
C31 H31 0.9800
C31 H31A 0.9800
C31 H31B 0.9800
Si2 C33 1.859(3)
Si2 C32 1.875(2)
Si2 C34 1.875(3)
C32 H32 0.9800
C32 H32A 0.9800
C32 H32B 0.9800
C33 H33 0.9800
C33 H33A 0.9800
C33 H33B 0.9800
C34 H34 0.9800
C34 H34A 0.9800
C34 H34B 0.9800
Si3 C37 1.861(2)
Si3 C35 1.872(2)
Si3 C36 1.875(2)
C35 H35 0.9800
C35 H35A 0.9800
C35 H35B 0.9800
C36 H36 0.9800
C36 H36A 0.9800
C36 H36B 0.9800
C37 H37 0.9800
C37 H37A 0.9800
C37 H37B 0.9800
Si4 C38 1.869(3)
Si4 C39 1.871(2)
Si4 C40 1.872(3)
C38 H38 0.9800
C38 H38A 0.9800
C38 H38B 0.9800
C39 H39 0.9800
C39 H39A 0.9800
C39 H39B 0.9800
C40 H40 0.9800
C40 H40A 0.9800
C40 H40B 0.9800
C41 C45 1.45(2)
C41 C42 1.520(4)
C41 C46 1.529(3)
C41 C44 1.546(4)
C41 C43 1.548(18)
C41 C47 1.649(16)
C42 H42 0.9800
C42 H42A 0.9800
C42 H42B 0.9800
C43 H43 0.9800
C43 H43A 0.9800
C43 H43B 0.9800
C44 H44 0.9800
C44 H44A 0.9800
C44 H44B 0.9800
C45 H45 0.9800
C45 H45A 0.9800
C45 H45B 0.9800
C46 H46 0.9800
C46 H46A 0.9800
C46 H46B 0.9800
C47 H47 0.9800
C47 H47A 0.9800
C47 H47B 0.9800
C48 C53 1.414(3)
C48 C49 1.417(3)
C49 C50 1.395(3)
C49 C54 1.519(3)
C50 C51 1.397(3)
C50 H50 0.9500
C51 C52 1.395(3)
C51 C68 1.534(3)
C52 C53 1.396(3)
C52 H52 0.9500
C53 C55 1.526(3)
C54 Si6 1.898(2)
C54 Si5 1.911(2)
C54 H54 1.0000
C55 Si8 1.907(2)
C55 Si7 1.910(2)
C55 H55 1.0000
Si5 C56 1.868(2)
Si5 C57 1.873(3)
Si5 C58 1.879(2)
C56 H56 0.9800
C56 H56A 0.9800
C56 H56B 0.9800
C57 H57 0.9800
C57 H57A 0.9800
C57 H57B 0.9800
C58 H58 0.9800
C58 H58A 0.9800
C58 H58B 0.9800
Si6 C61 1.862(2)
Si6 C60 1.872(3)
Si6 C59 1.878(2)
C59 H59 0.9800
C59 H59A 0.9800
C59 H59B 0.9800
C60 H60 0.9800
C60 H60A 0.9800
C60 H60B 0.9800
C61 H61 0.9800
C61 H61A 0.9800
C61 H61B 0.9800
Si7 C63 1.869(2)
Si7 C64 1.874(3)
Si7 C62 1.879(3)
C62 H62 0.9800
C62 H62A 0.9800
C62 H62B 0.9800
C63 H63 0.9800
C63 H63A 0.9800
C63 H63B 0.9800
C64 H64 0.9800
C64 H64A 0.9800
C64 H64B 0.9800
Si8 C65 1.870(2)
Si8 C66 1.878(2)
Si8 C67 1.878(3)
C65 H65 0.9800
C65 H65A 0.9800
C65 H65B 0.9800
C66 H66 0.9800
C66 H66A 0.9800
C66 H66B 0.9800
C67 H67 0.9800
C67 H67A 0.9800
C67 H67B 0.9800
C68 C71 1.533(3)
C68 C69 1.534(3)
C68 C70 1.536(4)
C69 H69 0.9800
C69 H69A 0.9800
C69 H69B 0.9800
C70 H70 0.9800
C70 H70A 0.9800
C70 H70B 0.9800
C71 H71 0.9800
C71 H71A 0.9800
C71 H71B 0.9800

loop_
_geom_torsion_atom_site_label_1
_geom_torsion_atom_site_label_2
_geom_torsion_atom_site_label_3
_geom_torsion_atom_site_label_4
_geom_torsion
C4 Ge1 C1 C2 -8.5(2)
C21 Ge1 C1 C2 -166.21(16)
C4 Ge1 C1 C5 174.41(15)
C21 Ge1 C1 C5 16.70(19)
C5 C1 C2 C6 1.7(3)
Ge1 C1 C2 C6 -175.35(14)
C5 C1 C2 Ge2 -175.75(15)
Ge1 C1 C2 Ge2 7.2(2)
C3 Ge2 C2 C1 -8.0(2)
C48 Ge2 C2 C1 -167.60(15)
C3 Ge2 C2 C6 174.42(14)
C48 Ge2 C2 C6 14.86(18)
C2 Ge2 C3 C4 11.78(18)
C48 Ge2 C3 C4 171.74(14)
C2 Ge2 C3 C9 -167.44(14)
C48 Ge2 C3 C9 -7.48(18)
C9 C3 C4 C15 -12.2(3)
Ge2 C3 C4 C15 168.54(14)
C9 C3 C4 Ge1 164.88(14)
Ge2 C3 C4 Ge1 -14.3(2)
C1 Ge1 C4 C3 12.65(19)
C21 Ge1 C4 C3 166.74(14)
C1 Ge1 C4 C15 -170.11(14)
C21 Ge1 C4 C15 -16.02(19)
C1 C2 C6 C7 -83.4(2)
Ge2 C2 C6 C7 94.15(19)
C2 C6 C7 C8 176.11(18)
C4 C3 C9 C10 144.03(19)
Ge2 C3 C9 C10 -36.8(2)
C4 C3 C9 C14 -38.7(3)
Ge2 C3 C9 C14 140.53(17)
C14 C9 C10 C11 2.4(3)
C3 C9 C10 C11 179.80(19)
C9 C10 C11 C12 0.3(3)
C10 C11 C12 C13 -2.2(3)
C11 C12 C13 C14 1.3(4)
C12 C13 C14 C9 1.5(3)
C10 C9 C14 C13 -3.3(3)
C3 C9 C14 C13 179.28(19)
C3 C4 C15 C16 -55.7(3)
Ge1 C4 C15 C16 127.06(17)
C3 C4 C15 C20 122.6(2)
Ge1 C4 C15 C20 -54.7(2)
C20 C15 C16 C17 -0.5(3)
C4 C15 C16 C17 177.76(19)
C15 C16 C17 C18 0.1(3)
C16 C17 C18 C19 0.0(3)
C17 C18 C19 C20 0.3(3)
C18 C19 C20 C15 -0.8(3)
C16 C15 C20 C19 0.9(3)
C4 C15 C20 C19 -177.35(19)
C26 C21 C22 C23 -5.5(3)
Ge1 C21 C22 C23 162.43(15)
C26 C21 C22 C27 169.18(18)
Ge1 C21 C22 C27 -22.8(3)
C21 C22 C23 C24 0.4(3)
C27 C22 C23 C24 -174.60(19)
C22 C23 C24 C25 3.5(3)
C22 C23 C24 C41 -177.88(19)
C23 C24 C25 C26 -2.2(3)
C41 C24 C25 C26 179.14(19)
C24 C25 C26 C21 -2.9(3)
C24 C25 C26 C28 173.02(19)
C22 C21 C26 C25 6.8(3)
Ge1 C21 C26 C25 -161.47(15)
C22 C21 C26 C28 -168.97(18)
Ge1 C21 C26 C28 22.8(3)
C23 C22 C27 Si2 -65.7(2)
C21 C22 C27 Si2 119.57(18)
C23 C22 C27 Si1 65.3(2)
C21 C22 C27 Si1 -109.46(18)
C25 C26 C28 Si4 69.3(2)
C21 C26 C28 Si4 -114.91(19)
C25 C26 C28 Si3 -65.6(2)
C21 C26 C28 Si3 110.18(18)
C22 C27 Si2 C33 -65.55(18)
Si1 C27 Si2 C33 164.34(12)
C22 C27 Si2 C32 176.24(15)
Si1 C27 Si2 C32 46.13(14)
C22 C27 Si2 C34 55.20(18)
Si1 C27 Si2 C34 -74.91(14)
C25 C24 C41 C45 125.1(11)
C23 C24 C41 C45 -53.5(11)
C25 C24 C41 C42 -60.4(3)
C23 C24 C41 C42 121.0(3)
C25 C24 C41 C46 178.0(2)
C23 C24 C41 C46 -0.6(3)
C25 C24 C41 C44 59.4(3)
C23 C24 C41 C44 -119.3(2)
C25 C24 C41 C43 -5.8(9)
C23 C24 C41 C43 175.6(9)
C25 C24 C41 C47 -119.3(8)
C23 C24 C41 C47 62.1(8)
C53 C48 C49 C50 -10.3(3)
Ge2 C48 C49 C50 158.19(16)
C53 C48 C49 C54 168.53(19)
Ge2 C48 C49 C54 -22.9(3)
C48 C49 C50 C51 1.9(3)
C54 C49 C50 C51 -176.96(19)
C49 C50 C51 C52 6.1(3)
C49 C50 C51 C68 -173.7(2)
C50 C51 C52 C53 -5.9(3)
C68 C51 C52 C53 173.8(2)
C51 C52 C53 C48 -2.3(3)
C51 C52 C53 C55 172.48(19)
C49 C48 C53 C52 10.5(3)
Ge2 C48 C53 C52 -157.92(16)
C49 C48 C53 C55 -164.05(19)
Ge2 C48 C53 C55 27.5(3)
C50 C49 C54 Si6 62.3(2)
C48 C49 C54 Si6 -116.52(19)
C50 C49 C54 Si5 -74.1(2)
C48 C49 C54 Si5 107.0(2)
C52 C53 C55 Si8 -63.3(2)
C48 C53 C55 Si8 111.29(19)
C52 C53 C55 Si7 69.6(2)
C48 C53 C55 Si7 -115.83(19)
C49 C54 Si6 C61 49.00(18)
Si5 C54 Si6 C61 -175.47(12)
C49 C54 Si6 C60 -71.55(18)
Si5 C54 Si6 C60 63.98(16)
C49 C54 Si6 C59 165.71(16)
Si5 C54 Si6 C59 -58.76(15)
C52 C51 C68 C71 6.8(3)
C50 C51 C68 C71 -173.4(2)
C52 C51 C68 C69 127.2(2)
C50 C51 C68 C69 -53.1(3)
C52 C51 C68 C70 -112.6(2)
C50 C51 C68 C70 67.1(3)
